data_2002270
loop_
_publ_author_name
'Deiseroth, H J'
'Mueller-Buschbaum, Hk'

_publ_section_title
;
Ueber Erdalkalimetalloxogallate. III. Untersuchung des Aufbaus von Ca
Ga2 O4
;
_journal_name_full
;
Zeitschrift fuer Anorganische und Allgemeine Chemie
;
_journal_page_first 157
_journal_page_last 164
_journal_paper_doi 10.1002/zaac.19733960205
_journal_volume 396
_journal_year 1973
_chemical_formula_structural 'Ca (Ga2 O4)'
_chemical_formula_sum 'Ca Ga2 O4'
_chemical_name_systematic 'Calcium digallate'
_space_group_IT_number 33
_symmetry_cell_setting orthorhombic
_symmetry_Int_Tables_number 33
_symmetry_space_group_name_Hall 'P 2c -2n'
_symmetry_space_group_name_H-M 'P n a 21'
_cell_angle_alpha 90
_cell_angle_beta 90
_cell_angle_gamma 90
_cell_formula_units_Z 8
_cell_length_a 10.189
_cell_length_b 7.725
_cell_length_c 9.032
_cell_volume 710.9
_cod_database_code 2002270

loop_
_symmetry_equiv_pos_as_xyz
x,y,z
-x,-y,1/2+z
1/2-x,1/2+y,1/2+z
1/2+x,1/2-y,z

loop_
_atom_site_label
_atom_site_type_symbol
_atom_site_symmetry_multiplicity
_atom_site_Wyckoff_symbol
_atom_site_fract_x
_atom_site_fract_y
_atom_site_fract_z
_atom_site_occupancy
_atom_site_attached_hydrogens
_atom_site_calc_flag
Ca1 Ca2+ 4 a 0.3223 0.5081 0.1259 1. 0 d
Ca2 Ca2+ 4 a 0.386 -0.0009 0.0782 1. 0 d
Ga1 Ga3+ 4 a 0.1174 0.2152 0.25 1. 0 d
Ga2 Ga3+ 4 a 0.094 0.81333 0.2492 1. 0 d
Ga3 Ga3+ 4 a 0.3479 0.7585 0.4228 1. 0 d
Ga4 Ga3+ 4 a 0.3714 0.3086 0.4221 1. 0 d
O1 O2- 4 a 0.297 0.209 0.257 1. 0 d
O2 O2- 4 a 0.452 0.831 0.272 1. 0 d
O3 O2- 4 a 0.094 0.369 0.097 1. 0 d
O4 O2- 4 a 0.031 0.018 0.189 1. 0 d
O5 O2- 4 a 0.045 0.262 0.432 1. 0 d
O6 O2- 4 a 0.179 0.832 0.424 1. 0 d
O7 O2- 4 a 0.202 0.74 0.101 1. 0 d
O8 O2- 4 a 0.304 0.527 0.4 1. 0 d

loop_
_atom_type_symbol
_atom_type_oxidation_number
Ca2+ 2.000
Ga3+ 3.000
O2- -2.000
